data_1558630
loop_
_publ_author_name
'Hall, Amy V.'
'Yufit, Dimitrii S.'
'Apperley, D. C.'
'Senak, Larry'
'Musa, Osama'
'Hood, David K.'
'Steed, Jonathan W.'

_publ_section_title
;
 The Crystal Engineering of Radiation-Sensitive Diacetylene Cocrystals and
 Salts
;
_journal_name_full 'Chemical Science'
_journal_paper_doi 10.1039/D0SC02540B
_journal_year 2020
_chemical_formula_moiety '2(C25 H41 O2 1-), C10 H22 N2 2+'
_chemical_formula_sum 'C60 H104 N2 O4'
_chemical_formula_weight 917.45
_space_group_crystal_system triclinic
_space_group_IT_number 2
_space_group_name_Hall '-P 1'
_space_group_name_H-M_alt 'P -1'
_atom_sites_solution_hydrogens mixed
_atom_sites_solution_primary dual
_atom_sites_solution_secondary difmap
_audit_creation_date 2019-11-21
_audit_creation_method
;
Olex2 1.3-alpha
(compiled 2019.10.31 svn.r3677 for OlexSys, GUI svn.r5972)
;
_audit_update_record
;
2020-05-04 deposited with the CCDC.	2020-07-20 downloaded from the CCDC.
;
_cell_angle_alpha 100.670(2)
_cell_angle_beta 96.096(2)
_cell_angle_gamma 103.007(2)
_cell_formula_units_Z 1
_cell_length_a 5.5770(4)
_cell_length_b 11.8339(8)
_cell_length_c 23.0041(15)
_cell_measurement_reflns_used 9931
_cell_measurement_temperature 120
_cell_measurement_theta_max 30.03
_cell_measurement_theta_min 2.74
_cell_volume 1436.25(17)
_computing_cell_refinement 'SAINT v8.38A (Bruker, 2017)'
_computing_data_collection 'APEX3 v.2016.1-0 (Bruker, 2016)'
_computing_data_reduction 'SAINT v8.38A (Bruker, 2017)'
_computing_molecular_graphics 'Olex2 1.3-alpha (Dolomanov et al., 2009)'
_computing_publication_material 'Olex2 1.3-alpha (Dolomanov et al., 2009)'
_computing_structure_refinement 'SHELXL 2018/3 (Sheldrick, 2015a)'
_computing_structure_solution 'ShelXT 2018/2 (Sheldrick, 2015)'
_diffrn_ambient_temperature 120
_diffrn_detector 'Bruker PHOTON 100 CMOS'
_diffrn_detector_area_resol_mean 10.4
_diffrn_detector_type 'CMOS sensor'
_diffrn_measured_fraction_theta_full 0.997
_diffrn_measured_fraction_theta_max 0.999
_diffrn_measurement_device '3-circle area detector diffractometer'
_diffrn_measurement_device_type 'Bruker D8 Venture'
_diffrn_measurement_method '\f and \w scans'
_diffrn_radiation_monochromator 'focusing mirrors'
_diffrn_radiation_probe x-ray
_diffrn_radiation_type MoK\a
_diffrn_radiation_wavelength 0.71073
_diffrn_reflns_av_R_equivalents 0.0455
_diffrn_reflns_av_unetI/netI 0.0478
_diffrn_reflns_Laue_measured_fraction_full 0.997
_diffrn_reflns_Laue_measured_fraction_max 0.999
_diffrn_reflns_limit_h_max 8
_diffrn_reflns_limit_h_min -8
_diffrn_reflns_limit_k_max 16
_diffrn_reflns_limit_k_min -17
_diffrn_reflns_limit_l_max 34
_diffrn_reflns_limit_l_min -34
_diffrn_reflns_number 36532
_diffrn_reflns_point_group_measured_fraction_full 0.997
_diffrn_reflns_point_group_measured_fraction_max 0.999
_diffrn_reflns_theta_full 25.242
_diffrn_reflns_theta_max 32.500
_diffrn_reflns_theta_min 2.194
_diffrn_source 'microfocus sealed X-ray tube'
_diffrn_source_current 1.0
_diffrn_source_power 0.05
_diffrn_source_type 'Incoatec I\mS microsource'
_diffrn_source_voltage 50.0
_diffrn_standards_number 0
_exptl_absorpt_coefficient_mu 0.064
_exptl_absorpt_correction_T_max 1.0000
_exptl_absorpt_correction_T_min 0.8735
_exptl_absorpt_correction_type multi-scan
_exptl_absorpt_process_details
;
SADABS-2016/2 (Bruker, 2016) was used for absorption correction.
wR2(int) was 0.1634 before and 0.0536 after correction.
The Ratio of minimum to maximum transmission is 0.8735.
The \l/2 correction factor is Not present.
;
_exptl_crystal_colour colourless
_exptl_crystal_colour_primary colourless
_exptl_crystal_density_diffrn 1.061
_exptl_crystal_description lathe
_exptl_crystal_F_000 510
_exptl_crystal_size_max 0.767
_exptl_crystal_size_mid 0.314
_exptl_crystal_size_min 0.1
_refine_diff_density_max 0.506
_refine_diff_density_min -0.255
_refine_diff_density_rms 0.046
_refine_ls_extinction_method none
_refine_ls_goodness_of_fit_ref 1.019
_refine_ls_hydrogen_treatment mixed
_refine_ls_matrix_type full
_refine_ls_number_parameters 312
_refine_ls_number_reflns 10400
_refine_ls_number_restraints 0
_refine_ls_restrained_S_all 1.019
_refine_ls_R_factor_all 0.0754
_refine_ls_R_factor_gt 0.0497
_refine_ls_shift/su_max 0.001
_refine_ls_shift/su_mean 0.000
_refine_ls_structure_factor_coef Fsqd
_refine_ls_weighting_details 'w=1/[\s^2^(Fo^2^)+(0.0649P)^2^+0.3367P] where P=(Fo^2^+2Fc^2^)/3'
_refine_ls_weighting_scheme calc
_refine_ls_wR_factor_gt 0.1263
_refine_ls_wR_factor_ref 0.1398
_reflns_Friedel_coverage 0.000
_reflns_number_gt 7700
_reflns_number_total 10400
_reflns_threshold_expression 'I > 2\s(I)'
_cod_data_source_file d0sc02540b2.cif
_cod_data_source_block 12_5_19srv342
_cod_depositor_comments
;
The following automatic conversions were performed:

data item '_diffrn_radiation_probe' value 'X-ray' was changed to
'x-ray' in accordance with the
/home/data/users/saulius/crontab/automatic-downloads/rss-feeds/RSC/lib/dictionaries/cif_core.dic
dictionary named 'cif_core.dic' version 2.4.2 last updated on
2011-04-26.

Automatic conversion script
Id: cif_fix_values 7556 2019-12-06 15:28:31Z antanas 
;
_cod_database_code 1558630
_shelx_shelxl_version_number 2018/3
_shelx_space_group_comment
;
The symmetry employed for this shelxl refinement is uniquely defined
by the following loop, which should always be used as a source of
symmetry information in preference to the above space-group names.
They are only intended as comments.
;
_shelx_estimated_absorpt_t_max 0.994
_shelx_estimated_absorpt_t_min 0.952
_olex2_refinement_description
;
1. Fixed Uiso
 At 1.2 times of:
  All C(H,H) groups
2. Others
 Uiso(H25A)=Uiso(H25B)=Uiso(H25C)=FVAR(1)
3.a Secondary CH2 refined with riding coordinates:
 C2(H2A,H2B), C3(H3A,H3B), C4(H4A,H4B), C5(H5A,H5B), C6(H6A,H6B), C7(H7A,H7B),
 C8(H8A,H8B), C9(H9A,H9B), C14(H14A,H14B), C15(H15A,H15B), C16(H16A,H16B),
 C17(H17A,H17B), C18(H18A,H18B), C19(H19A,H19B), C20(H20A,H20B), C21(H21A,H21B),
  C22(H22A,H22B), C23(H23A,H23B), C24(H24A,H24B), C26(H26A,H26B), C27(H27A,
 H27B), C29(H29A,H29B), C30(H30A,H30B)
3.b Idealised Me refined as rotating group:
 C25(H25A,H25B,H25C)
;

loop_
_space_group_symop_operation_xyz
'x, y, z'
'-x, -y, -z'

loop_
_atom_site_label
_atom_site_type_symbol
_atom_site_fract_x
_atom_site_fract_y
_atom_site_fract_z
_atom_site_U_iso_or_equiv
_atom_site_adp_type
_atom_site_occupancy
_atom_site_site_symmetry_order
_atom_site_calc_flag
_atom_site_refinement_flags_posn
_atom_site_refinement_flags_adp
_atom_site_refinement_flags_occupancy
_atom_site_disorder_assembly
_atom_site_disorder_group
O1 O 0.08912(13) 1.19236(6) 0.56626(4) 0.02461(16) Uani 1 1 d . . . . .
O2 O -0.23764(13) 1.05641(6) 0.57759(4) 0.02412(16) Uani 1 1 d . . . . .
C1 C -0.00830(17) 1.10020(8) 0.58437(5) 0.01914(18) Uani 1 1 d . . . . .
C2 C 0.1684(2) 1.04557(9) 0.61812(6) 0.0319(3) Uani 1 1 d . . . . .
H2A H 0.308294 1.040292 0.595470 0.038 Uiso 1 1 calc R U . . .
H2B H 0.238817 1.100356 0.657288 0.038 Uiso 1 1 calc R U . . .
C3 C 0.06011(18) 0.92498(9) 0.62926(5) 0.02260(19) Uani 1 1 d . . . . .
H3A H -0.010186 0.869097 0.590399 0.027 Uiso 1 1 calc R U . . .
H3B H -0.077880 0.929338 0.652655 0.027 Uiso 1 1 calc R U . . .
C4 C 0.25156(18) 0.87686(8) 0.66300(5) 0.02062(18) Uani 1 1 d . . . . .
H4A H 0.400560 0.883328 0.642747 0.025 Uiso 1 1 calc R U . . .
H4B H 0.303736 0.926135 0.704108 0.025 Uiso 1 1 calc R U . . .
C5 C 0.15079(19) 0.74818(9) 0.66637(5) 0.02281(19) Uani 1 1 d . . . . .
H5A H 0.091595 0.700053 0.625183 0.027 Uiso 1 1 calc R U . . .
H5B H 0.005325 0.742815 0.687855 0.027 Uiso 1 1 calc R U . . .
C6 C 0.33847(18) 0.69470(8) 0.69753(4) 0.01960(18) Uani 1 1 d . . . . .
H6A H 0.393146 0.740198 0.739343 0.024 Uiso 1 1 calc R U . . .
H6B H 0.486628 0.701626 0.676964 0.024 Uiso 1 1 calc R U . . .
C7 C 0.22971(18) 0.56441(8) 0.69766(5) 0.02116(18) Uani 1 1 d . . . . .
H7A H 0.089565 0.558871 0.720910 0.025 Uiso 1 1 calc R U . . .
H7B H 0.161520 0.520933 0.655984 0.025 Uiso 1 1 calc R U . . .
C8 C 0.41524(18) 0.50373(8) 0.72376(4) 0.01991(18) Uani 1 1 d . . . . .
H8A H 0.480512 0.544915 0.765902 0.024 Uiso 1 1 calc R U . . .
H8B H 0.557242 0.509515 0.701098 0.024 Uiso 1 1 calc R U . . .
C9 C 0.2945(2) 0.37300(9) 0.72113(5) 0.0257(2) Uani 1 1 d . . . . .
H9A H 0.157685 0.368133 0.745406 0.031 Uiso 1 1 calc R U . . .
H9B H 0.220532 0.333654 0.679205 0.031 Uiso 1 1 calc R U . . .
C10 C 0.4683(2) 0.30857(9) 0.74285(5) 0.0249(2) Uani 1 1 d . . . . .
C11 C 0.6099(2) 0.25417(9) 0.75929(5) 0.0243(2) Uani 1 1 d . . . . .
C12 C 0.7688(2) 0.18977(9) 0.77797(5) 0.0250(2) Uani 1 1 d . . . . .
C13 C 0.9099(2) 0.13481(9) 0.79439(5) 0.0265(2) Uani 1 1 d . . . . .
C14 C 1.0930(2) 0.07545(9) 0.81628(6) 0.0298(2) Uani 1 1 d . . . . .
H14A H 1.171695 0.119579 0.857252 0.036 Uiso 1 1 calc R U . . .
H14B H 1.225099 0.080875 0.790626 0.036 Uiso 1 1 calc R U . . .
C15 C 0.99405(19) -0.05460(9) 0.81805(5) 0.02210(19) Uani 1 1 d . . . . .
H15A H 0.858324 -0.062387 0.842637 0.027 Uiso 1 1 calc R U . . .
H15B H 0.925192 -0.101504 0.777006 0.027 Uiso 1 1 calc R U . . .
C16 C 1.20275(19) -0.10238(9) 0.84458(5) 0.02272(19) Uani 1 1 d . . . . .
H16A H 1.335564 -0.094739 0.819159 0.027 Uiso 1 1 calc R U . . .
H16B H 1.274825 -0.051928 0.884729 0.027 Uiso 1 1 calc R U . . .
C17 C 1.12611(19) -0.23083(9) 0.85055(5) 0.02299(19) Uani 1 1 d . . . . .
H17A H 1.044926 -0.281620 0.811044 0.028 Uiso 1 1 calc R U . . .
H17B H 1.002961 -0.238247 0.878497 0.028 Uiso 1 1 calc R U . . .
C18 C 1.34798(19) -0.27476(9) 0.87348(5) 0.02247(19) Uani 1 1 d . . . . .
H18A H 1.469494 -0.267423 0.845140 0.027 Uiso 1 1 calc R U . . .
H18B H 1.430389 -0.222214 0.912482 0.027 Uiso 1 1 calc R U . . .
C19 C 1.28347(19) -0.40243(9) 0.88139(5) 0.02219(19) Uani 1 1 d . . . . .
H19A H 1.194111 -0.455209 0.843013 0.027 Uiso 1 1 calc R U . . .
H19B H 1.169987 -0.409387 0.911563 0.027 Uiso 1 1 calc R U . . .
C20 C 1.51278(19) -0.44372(9) 0.90120(5) 0.02231(19) Uani 1 1 d . . . . .
H20A H 1.623879 -0.437924 0.870472 0.027 Uiso 1 1 calc R U . . .
H20B H 1.604144 -0.389010 0.938883 0.027 Uiso 1 1 calc R U . . .
C21 C 1.45726(18) -0.57004(9) 0.91122(5) 0.02215(19) Uani 1 1 d . . . . .
H21A H 1.348358 -0.576189 0.942381 0.027 Uiso 1 1 calc R U . . .
H21B H 1.365670 -0.625293 0.873708 0.027 Uiso 1 1 calc R U . . .
C22 C 1.69196(19) -0.60734(9) 0.93040(5) 0.02304(19) Uani 1 1 d . . . . .
H22A H 1.784387 -0.550645 0.967402 0.028 Uiso 1 1 calc R U . . .
H22B H 1.799271 -0.601502 0.898896 0.028 Uiso 1 1 calc R U . . .
C23 C 1.64642(19) -0.73243(9) 0.94186(5) 0.0236(2) Uani 1 1 d . . . . .
H23A H 1.533279 -0.739869 0.972086 0.028 Uiso 1 1 calc R U . . .
H23B H 1.562269 -0.789909 0.904366 0.028 Uiso 1 1 calc R U . . .
C24 C 1.8838(2) -0.76391(10) 0.96370(5) 0.0295(2) Uani 1 1 d . . . . .
H24A H 1.965714 -0.707155 1.001594 0.035 Uiso 1 1 calc R U . . .
H24B H 1.998201 -0.754266 0.933878 0.035 Uiso 1 1 calc R U . . .
C25 C 1.8443(3) -0.88941(11) 0.97421(6) 0.0395(3) Uani 1 1 d . . . . .
H25A H 1.767560 -0.946527 0.936691 0.056(3) Uiso 1 1 calc R U . . .
H25B H 1.734787 -0.899370 1.004484 0.056(3) Uiso 1 1 calc R U . . .
H25C H 2.005223 -0.903266 0.988241 0.056(3) Uiso 1 1 calc R U . . .
N N 0.55795(14) 1.22887(7) 0.54666(4) 0.01583(15) Uani 1 1 d . . . . .
HA H 0.392(3) 1.2126(12) 0.5542(6) 0.030(3) Uiso 1 1 d . . . . .
HB H 0.635(3) 1.1686(13) 0.5560(6) 0.035(4) Uiso 1 1 d . . . . .
C26 C 0.69489(17) 1.34429(8) 0.58603(4) 0.01719(17) Uani 1 1 d . . . . .
H26A H 0.871143 1.362332 0.579727 0.021 Uiso 1 1 calc R U . . .
H26B H 0.690872 1.339394 0.628430 0.021 Uiso 1 1 calc R U . . .
C27 C 0.57886(17) 1.44337(8) 0.57270(4) 0.01645(16) Uani 1 1 d . . . . .
H27A H 0.678017 1.519941 0.598215 0.020 Uiso 1 1 calc R U . . .
H27B H 0.408455 1.429054 0.583109 0.020 Uiso 1 1 calc R U . . .
C28 C 0.56599(16) 1.45225(7) 0.50674(4) 0.01313(15) Uani 1 1 d . . . . .
H28 H 0.735(2) 1.4747(10) 0.4983(5) 0.014(3) Uiso 1 1 d . . . . .
C29 C 0.43855(17) 1.32917(7) 0.46755(4) 0.01694(17) Uani 1 1 d . . . . .
H29A H 0.260879 1.308760 0.472543 0.020 Uiso 1 1 calc R U . . .
H29B H 0.445873 1.332096 0.425028 0.020 Uiso 1 1 calc R U . . .
C30 C 0.55713(17) 1.23216(8) 0.48264(4) 0.01755(17) Uani 1 1 d . . . . .
H30A H 0.462651 1.154314 0.457507 0.021 Uiso 1 1 calc R U . . .
H30B H 0.730143 1.247543 0.473911 0.021 Uiso 1 1 calc R U . . .

loop_
_atom_site_aniso_label
_atom_site_aniso_U_11
_atom_site_aniso_U_22
_atom_site_aniso_U_33
_atom_site_aniso_U_23
_atom_site_aniso_U_13
_atom_site_aniso_U_12
O1 0.0164(3) 0.0200(3) 0.0449(5) 0.0189(3) 0.0091(3) 0.0081(3)
O2 0.0152(3) 0.0182(3) 0.0436(4) 0.0161(3) 0.0037(3) 0.0064(2)
C1 0.0162(4) 0.0162(4) 0.0294(5) 0.0107(3) 0.0043(3) 0.0077(3)
C2 0.0192(5) 0.0207(5) 0.0580(8) 0.0220(5) -0.0043(5) 0.0032(4)
C3 0.0184(4) 0.0175(4) 0.0350(5) 0.0130(4) 0.0014(4) 0.0061(3)
C4 0.0214(4) 0.0181(4) 0.0261(5) 0.0106(4) 0.0025(3) 0.0085(3)
C5 0.0212(4) 0.0206(4) 0.0307(5) 0.0125(4) 0.0013(4) 0.0090(3)
C6 0.0221(4) 0.0181(4) 0.0213(4) 0.0075(3) 0.0011(3) 0.0088(3)
C7 0.0222(4) 0.0177(4) 0.0260(5) 0.0067(4) 0.0021(4) 0.0092(3)
C8 0.0234(4) 0.0177(4) 0.0214(4) 0.0064(3) 0.0024(3) 0.0094(3)
C9 0.0257(5) 0.0187(4) 0.0352(6) 0.0097(4) 0.0013(4) 0.0092(4)
C10 0.0291(5) 0.0180(4) 0.0298(5) 0.0083(4) 0.0041(4) 0.0083(4)
C11 0.0278(5) 0.0185(4) 0.0289(5) 0.0087(4) 0.0047(4) 0.0078(4)
C12 0.0276(5) 0.0191(4) 0.0310(5) 0.0092(4) 0.0049(4) 0.0078(4)
C13 0.0267(5) 0.0194(4) 0.0357(6) 0.0099(4) 0.0038(4) 0.0078(4)
C14 0.0226(5) 0.0204(5) 0.0492(7) 0.0131(4) 0.0019(4) 0.0079(4)
C15 0.0218(4) 0.0191(4) 0.0282(5) 0.0088(4) 0.0030(4) 0.0082(3)
C16 0.0221(5) 0.0202(4) 0.0289(5) 0.0097(4) 0.0029(4) 0.0086(4)
C17 0.0226(5) 0.0205(4) 0.0296(5) 0.0108(4) 0.0040(4) 0.0088(4)
C18 0.0231(5) 0.0207(4) 0.0269(5) 0.0107(4) 0.0025(4) 0.0083(4)
C19 0.0232(5) 0.0211(4) 0.0263(5) 0.0114(4) 0.0042(4) 0.0084(4)
C20 0.0226(5) 0.0209(4) 0.0257(5) 0.0105(4) 0.0010(4) 0.0069(3)
C21 0.0213(4) 0.0203(4) 0.0269(5) 0.0105(4) 0.0013(4) 0.0063(3)
C22 0.0220(5) 0.0190(4) 0.0293(5) 0.0098(4) -0.0003(4) 0.0060(3)
C23 0.0233(5) 0.0195(4) 0.0293(5) 0.0097(4) 0.0009(4) 0.0061(4)
C24 0.0300(5) 0.0225(5) 0.0380(6) 0.0096(4) -0.0015(4) 0.0111(4)
C25 0.0512(8) 0.0272(6) 0.0488(8) 0.0172(5) 0.0074(6) 0.0203(5)
N 0.0145(3) 0.0117(3) 0.0243(4) 0.0083(3) 0.0035(3) 0.0056(3)
C26 0.0195(4) 0.0135(4) 0.0201(4) 0.0059(3) 0.0006(3) 0.0065(3)
C27 0.0213(4) 0.0130(4) 0.0175(4) 0.0054(3) 0.0022(3) 0.0078(3)
C28 0.0147(4) 0.0093(3) 0.0169(4) 0.0048(3) 0.0027(3) 0.0043(3)
C29 0.0219(4) 0.0104(3) 0.0187(4) 0.0032(3) -0.0005(3) 0.0061(3)
C30 0.0209(4) 0.0108(3) 0.0221(4) 0.0040(3) 0.0026(3) 0.0064(3)

loop_
_atom_type_symbol
_atom_type_description
_atom_type_scat_dispersion_real
_atom_type_scat_dispersion_imag
_atom_type_scat_source
C C 0.0033 0.0016 'International Tables Vol C Tables 4.2.6.8 and 6.1.1.4'
H H 0.0000 0.0000 'International Tables Vol C Tables 4.2.6.8 and 6.1.1.4'
N N 0.0061 0.0033 'International Tables Vol C Tables 4.2.6.8 and 6.1.1.4'
O O 0.0106 0.0060 'International Tables Vol C Tables 4.2.6.8 and 6.1.1.4'

loop_
_exptl_crystal_face_index_h
_exptl_crystal_face_index_k
_exptl_crystal_face_index_l
_exptl_crystal_face_perp_dist
0.00 0.00 1.00 0.0500
0.00 0.00 -1.00 0.0240
0.00 -1.00 1.00 0.1470
0.00 1.00 -1.00 0.1520
-1.00 1.00 1.00 0.3310
1.00 0.00 -1.00 0.3350
0.00 1.00 1.00 0.1230
0.00 -1.00 -1.00 0.1130

loop_
_geom_angle_atom_site_label_1
_geom_angle_atom_site_label_2
_geom_angle_atom_site_label_3
_geom_angle
_geom_angle_site_symmetry_1
_geom_angle_site_symmetry_3
_geom_angle_publ_flag
O1 C1 C2 116.67(8) . . ?
O2 C1 O1 123.52(8) . . ?
O2 C1 C2 119.76(8) . . ?
C1 C2 H2A 108.2 . . ?
C1 C2 H2B 108.2 . . ?
H2A C2 H2B 107.3 . . ?
C3 C2 C1 116.46(9) . . ?
C3 C2 H2A 108.2 . . ?
C3 C2 H2B 108.2 . . ?
C2 C3 H3A 109.0 . . ?
C2 C3 H3B 109.0 . . ?
C2 C3 C4 112.76(8) . . ?
H3A C3 H3B 107.8 . . ?
C4 C3 H3A 109.0 . . ?
C4 C3 H3B 109.0 . . ?
C3 C4 H4A 109.1 . . ?
C3 C4 H4B 109.1 . . ?
H4A C4 H4B 107.8 . . ?
C5 C4 C3 112.46(8) . . ?
C5 C4 H4A 109.1 . . ?
C5 C4 H4B 109.1 . . ?
C4 C5 H5A 108.7 . . ?
C4 C5 H5B 108.7 . . ?
C4 C5 C6 114.39(8) . . ?
H5A C5 H5B 107.6 . . ?
C6 C5 H5A 108.7 . . ?
C6 C5 H5B 108.7 . . ?
C5 C6 H6A 109.2 . . ?
C5 C6 H6B 109.2 . . ?
C5 C6 C7 112.03(8) . . ?
H6A C6 H6B 107.9 . . ?
C7 C6 H6A 109.2 . . ?
C7 C6 H6B 109.2 . . ?
C6 C7 H7A 108.7 . . ?
C6 C7 H7B 108.7 . . ?
H7A C7 H7B 107.6 . . ?
C8 C7 C6 114.27(8) . . ?
C8 C7 H7A 108.7 . . ?
C8 C7 H7B 108.7 . . ?
C7 C8 H8A 109.4 . . ?
C7 C8 H8B 109.4 . . ?
C7 C8 C9 111.27(8) . . ?
H8A C8 H8B 108.0 . . ?
C9 C8 H8A 109.4 . . ?
C9 C8 H8B 109.4 . . ?
C8 C9 H9A 108.8 . . ?
C8 C9 H9B 108.8 . . ?
H9A C9 H9B 107.7 . . ?
C10 C9 C8 113.59(9) . . ?
C10 C9 H9A 108.8 . . ?
C10 C9 H9B 108.8 . . ?
C11 C10 C9 178.43(12) . . ?
C10 C11 C12 178.91(11) . . ?
C13 C12 C11 179.19(11) . . ?
C12 C13 C14 176.21(12) . . ?
C13 C14 H14A 108.3 . . ?
C13 C14 H14B 108.3 . . ?
C13 C14 C15 116.07(9) . . ?
H14A C14 H14B 107.4 . . ?
C15 C14 H14A 108.3 . . ?
C15 C14 H14B 108.3 . . ?
C14 C15 H15A 109.7 . . ?
C14 C15 H15B 109.7 . . ?
H15A C15 H15B 108.2 . . ?
C16 C15 C14 110.02(8) . . ?
C16 C15 H15A 109.7 . . ?
C16 C15 H15B 109.7 . . ?
C15 C16 H16A 108.5 . . ?
C15 C16 H16B 108.5 . . ?
H16A C16 H16B 107.5 . . ?
C17 C16 C15 115.23(8) . . ?
C17 C16 H16A 108.5 . . ?
C17 C16 H16B 108.5 . . ?
C16 C17 H17A 109.2 . . ?
C16 C17 H17B 109.2 . . ?
C16 C17 C18 112.14(8) . . ?
H17A C17 H17B 107.9 . . ?
C18 C17 H17A 109.2 . . ?
C18 C17 H17B 109.2 . . ?
C17 C18 H18A 108.6 . . ?
C17 C18 H18B 108.6 . . ?
H18A C18 H18B 107.5 . . ?
C19 C18 C17 114.84(8) . . ?
C19 C18 H18A 108.6 . . ?
C19 C18 H18B 108.6 . . ?
C18 C19 H19A 109.1 . . ?
C18 C19 H19B 109.1 . . ?
C18 C19 C20 112.65(8) . . ?
H19A C19 H19B 107.8 . . ?
C20 C19 H19A 109.1 . . ?
C20 C19 H19B 109.1 . . ?
C19 C20 H20A 108.6 . . ?
C19 C20 H20B 108.6 . . ?
H20A C20 H20B 107.6 . . ?
C21 C20 C19 114.61(8) . . ?
C21 C20 H20A 108.6 . . ?
C21 C20 H20B 108.6 . . ?
C20 C21 H21A 109.1 . . ?
C20 C21 H21B 109.1 . . ?
H21A C21 H21B 107.8 . . ?
C22 C21 C20 112.59(8) . . ?
C22 C21 H21A 109.1 . . ?
C22 C21 H21B 109.1 . . ?
C21 C22 H22A 108.6 . . ?
C21 C22 H22B 108.6 . . ?
C21 C22 C23 114.68(8) . . ?
H22A C22 H22B 107.6 . . ?
C23 C22 H22A 108.6 . . ?
C23 C22 H22B 108.6 . . ?
C22 C23 H23A 109.0 . . ?
C22 C23 H23B 109.0 . . ?
H23A C23 H23B 107.8 . . ?
C24 C23 C22 112.99(9) . . ?
C24 C23 H23A 109.0 . . ?
C24 C23 H23B 109.0 . . ?
C23 C24 H24A 108.7 . . ?
C23 C24 H24B 108.7 . . ?
C23 C24 C25 114.11(10) . . ?
H24A C24 H24B 107.6 . . ?
C25 C24 H24A 108.7 . . ?
C25 C24 H24B 108.7 . . ?
C24 C25 H25A 109.5 . . ?
C24 C25 H25B 109.5 . . ?
C24 C25 H25C 109.5 . . ?
H25A C25 H25B 109.5 . . ?
H25A C25 H25C 109.5 . . ?
H25B C25 H25C 109.5 . . ?
HA N HB 110.2(12) . . ?
C26 N HA 108.0(8) . . ?
C26 N HB 108.6(9) . . ?
C30 N HA 108.7(8) . . ?
C30 N HB 109.8(8) . . ?
C30 N C26 111.51(7) . . ?
N C26 H26A 109.5 . . ?
N C26 H26B 109.5 . . ?
N C26 C27 110.62(7) . . ?
H26A C26 H26B 108.1 . . ?
C27 C26 H26A 109.5 . . ?
C27 C26 H26B 109.5 . . ?
C26 C27 H27A 109.1 . . ?
C26 C27 H27B 109.1 . . ?
C26 C27 C28 112.58(7) . . ?
H27A C27 H27B 107.8 . . ?
C28 C27 H27A 109.1 . . ?
C28 C27 H27B 109.1 . . ?
C27 C28 C28 111.86(9) . 2_686 ?
C27 C28 H28 108.3(7) . . ?
C28 C28 H28 107.7(7) 2_686 . ?
C29 C28 C27 108.48(7) . . ?
C29 C28 C28 112.21(9) . 2_686 ?
C29 C28 H28 108.1(7) . . ?
C28 C29 H29A 109.0 . . ?
C28 C29 H29B 109.0 . . ?
H29A C29 H29B 107.8 . . ?
C30 C29 C28 113.05(7) . . ?
C30 C29 H29A 109.0 . . ?
C30 C29 H29B 109.0 . . ?
N C30 C29 110.20(7) . . ?
N C30 H30A 109.6 . . ?
N C30 H30B 109.6 . . ?
C29 C30 H30A 109.6 . . ?
C29 C30 H30B 109.6 . . ?
H30A C30 H30B 108.1 . . ?

loop_
_geom_bond_atom_site_label_1
_geom_bond_atom_site_label_2
_geom_bond_distance
_geom_bond_site_symmetry_2
_geom_bond_publ_flag
O1 C1 1.2679(11) . ?
O2 C1 1.2482(12) . ?
C1 C2 1.5175(13) . ?
C2 H2A 0.9900 . ?
C2 H2B 0.9900 . ?
C2 C3 1.4991(13) . ?
C3 H3A 0.9900 . ?
C3 H3B 0.9900 . ?
C3 C4 1.5258(13) . ?
C4 H4A 0.9900 . ?
C4 H4B 0.9900 . ?
C4 C5 1.5194(13) . ?
C5 H5A 0.9900 . ?
C5 H5B 0.9900 . ?
C5 C6 1.5220(13) . ?
C6 H6A 0.9900 . ?
C6 H6B 0.9900 . ?
C6 C7 1.5253(13) . ?
C7 H7A 0.9900 . ?
C7 H7B 0.9900 . ?
C7 C8 1.5195(13) . ?
C8 H8A 0.9900 . ?
C8 H8B 0.9900 . ?
C8 C9 1.5291(14) . ?
C9 H9A 0.9900 . ?
C9 H9B 0.9900 . ?
C9 C10 1.4632(14) . ?
C10 C11 1.1986(14) . ?
C11 C12 1.3768(14) . ?
C12 C13 1.2013(14) . ?
C13 C14 1.4611(14) . ?
C14 H14A 0.9900 . ?
C14 H14B 0.9900 . ?
C14 C15 1.5233(14) . ?
C15 H15A 0.9900 . ?
C15 H15B 0.9900 . ?
C15 C16 1.5231(13) . ?
C16 H16A 0.9900 . ?
C16 H16B 0.9900 . ?
C16 C17 1.5198(14) . ?
C17 H17A 0.9900 . ?
C17 H17B 0.9900 . ?
C17 C18 1.5271(13) . ?
C18 H18A 0.9900 . ?
C18 H18B 0.9900 . ?
C18 C19 1.5219(13) . ?
C19 H19A 0.9900 . ?
C19 H19B 0.9900 . ?
C19 C20 1.5238(14) . ?
C20 H20A 0.9900 . ?
C20 H20B 0.9900 . ?
C20 C21 1.5224(13) . ?
C21 H21A 0.9900 . ?
C21 H21B 0.9900 . ?
C21 C22 1.5206(14) . ?
C22 H22A 0.9900 . ?
C22 H22B 0.9900 . ?
C22 C23 1.5215(13) . ?
C23 H23A 0.9900 . ?
C23 H23B 0.9900 . ?
C23 C24 1.5145(14) . ?
C24 H24A 0.9900 . ?
C24 H24B 0.9900 . ?
C24 C25 1.5198(15) . ?
C25 H25A 0.9800 . ?
C25 H25B 0.9800 . ?
C25 H25C 0.9800 . ?
N HA 0.944(14) . ?
N HB 0.959(15) . ?
N C26 1.4814(12) . ?
N C30 1.4800(12) . ?
C26 H26A 0.9900 . ?
C26 H26B 0.9900 . ?
C26 C27 1.5232(12) . ?
C27 H27A 0.9900 . ?
C27 H27B 0.9900 . ?
C27 C28 1.5354(12) . ?
C28 C28 1.5399(16) 2_686 ?
C28 H28 0.971(12) . ?
C28 C29 1.5333(12) . ?
C29 H29A 0.9900 . ?
C29 H29B 0.9900 . ?
C29 C30 1.5219(12) . ?
C30 H30A 0.9900 . ?
C30 H30B 0.9900 . ?

loop_
_geom_hbond_atom_site_label_D
_geom_hbond_atom_site_label_H
_geom_hbond_atom_site_label_A
_geom_hbond_distance_DH
_geom_hbond_distance_HA
_geom_hbond_distance_DA
_geom_hbond_angle_DHA
_geom_hbond_site_symmetry_A
_geom_hbond_publ_flag
N HA O1 0.944(14) 1.711(14) 2.6534(10) 175.9(13) . yes
N HB O2 0.959(15) 1.761(15) 2.7173(10) 175.5(13) 1_655 yes

loop_
_geom_torsion_atom_site_label_1
_geom_torsion_atom_site_label_2
_geom_torsion_atom_site_label_3
_geom_torsion_atom_site_label_4
_geom_torsion
_geom_torsion_site_symmetry_1
_geom_torsion_site_symmetry_2
_geom_torsion_site_symmetry_3
_geom_torsion_site_symmetry_4
_geom_torsion_publ_flag
O1 C1 C2 C3 -168.81(10) . . . . ?
O2 C1 C2 C3 13.68(16) . . . . ?
C1 C2 C3 C4 179.57(10) . . . . ?
C2 C3 C4 C5 -171.83(10) . . . . ?
C3 C4 C5 C6 177.73(8) . . . . ?
C4 C5 C6 C7 -178.03(8) . . . . ?
C5 C6 C7 C8 175.33(8) . . . . ?
C6 C7 C8 C9 -178.76(8) . . . . ?
C7 C8 C9 C10 176.98(9) . . . . ?
C13 C14 C15 C16 -177.23(10) . . . . ?
C14 C15 C16 C17 178.25(9) . . . . ?
C15 C16 C17 C18 176.16(9) . . . . ?
C16 C17 C18 C19 179.13(9) . . . . ?
C17 C18 C19 C20 177.01(9) . . . . ?
C18 C19 C20 C21 178.57(9) . . . . ?
C19 C20 C21 C22 179.52(9) . . . . ?
C20 C21 C22 C23 179.17(9) . . . . ?
C21 C22 C23 C24 -177.25(9) . . . . ?
C22 C23 C24 C25 -178.72(10) . . . . ?
N C26 C27 C28 -56.21(10) . . . . ?
C26 N C30 C29 -58.55(9) . . . . ?
C26 C27 C28 C28 176.56(9) . . . 2_686 ?
C26 C27 C28 C29 52.25(10) . . . . ?
C27 C28 C29 C30 -52.59(10) . . . . ?
C28 C28 C29 C30 -176.68(9) 2_686 . . . ?
C28 C29 C30 N 56.43(10) . . . . ?
C30 N C26 C27 58.73(9) . . . . ?
